data_7700884
loop_
_publ_author_name
'Sun, Jun'
'Wu, Hongping'
'Mutailipu, Miriding'
'Yang, Zhihua'
'Pan, Shilie'

_publ_section_title
;
 Structural insights into three phosphates with distinct polyanionic
 configurations.
;
_journal_issue 35
_journal_name_full 'Dalton transactions (Cambridge, England : 2003)'
_journal_page_first 13406
_journal_page_last 13412
_journal_paper_doi 10.1039/c9dt02842k
_journal_volume 48
_journal_year 2019
_chemical_formula_sum 'Li O9 P3 Sr'
_chemical_formula_weight 331.47
_space_group_IT_number 2
_space_group_name_Hall '-P 1'
_space_group_name_H-M_alt 'P -1'
_symmetry_cell_setting triclinic
_symmetry_space_group_name_Hall '-P 1'
_symmetry_space_group_name_H-M 'P -1'
_atom_sites_solution_primary direct
_atom_sites_solution_secondary difmap
_audit_creation_method SHELXL-97
_audit_update_record
;
2019-07-02 deposited with the CCDC.    2019-08-21 downloaded from the CCDC.
;
_cell_angle_alpha 83.635(6)
_cell_angle_beta 79.875(6)
_cell_angle_gamma 81.499(6)
_cell_formula_units_Z 2
_cell_length_a 6.776(4)
_cell_length_b 7.172(4)
_cell_length_c 7.361(4)
_cell_measurement_reflns_used 1069
_cell_measurement_temperature 296(2)
_cell_measurement_theta_max 27.53
_cell_measurement_theta_min 2.82
_cell_volume 347.0(3)
_computing_cell_refinement 'Bruker SMART'
_computing_data_collection 'Bruker SMART'
_computing_data_reduction 'Bruker SAINT'
_computing_molecular_graphics 'Bruker SHELXTL'
_computing_publication_material 'Bruker SHELXTL'
_computing_structure_refinement 'SHELXL-97 (Sheldrick, 1997)'
_computing_structure_solution 'SHELXS-97 (Sheldrick, 1990)'
_diffrn_ambient_temperature 296(2)
_diffrn_measured_fraction_theta_full 0.969
_diffrn_measured_fraction_theta_max 0.969
_diffrn_measurement_device_type 'CCD area detector'
_diffrn_measurement_method 'phi and omega scans'
_diffrn_radiation_monochromator graphite
_diffrn_radiation_source 'fine-focus sealed tube'
_diffrn_radiation_type MoK\a
_diffrn_radiation_wavelength 0.71073
_diffrn_reflns_av_R_equivalents 0.0172
_diffrn_reflns_av_sigmaI/netI 0.0377
_diffrn_reflns_limit_h_max 3
_diffrn_reflns_limit_h_min -8
_diffrn_reflns_limit_k_max 9
_diffrn_reflns_limit_k_min -9
_diffrn_reflns_limit_l_max 8
_diffrn_reflns_limit_l_min -9
_diffrn_reflns_number 2163
_diffrn_reflns_theta_full 27.54
_diffrn_reflns_theta_max 27.54
_diffrn_reflns_theta_min 2.82
_exptl_absorpt_coefficient_mu 8.488
_exptl_absorpt_correction_T_max 0.2324
_exptl_absorpt_correction_T_min 0.1262
_exptl_absorpt_correction_type numerical
_exptl_absorpt_process_details face-indexed
_exptl_crystal_colour colorless
_exptl_crystal_density_diffrn 3.173
_exptl_crystal_density_method 'not measured'
_exptl_crystal_description block
_exptl_crystal_F_000 316
_exptl_crystal_size_max 0.225
_exptl_crystal_size_mid 0.135
_exptl_crystal_size_min 0.099
_refine_diff_density_max 0.531
_refine_diff_density_min -0.574
_refine_diff_density_rms 0.137
_refine_ls_extinction_method none
_refine_ls_goodness_of_fit_ref 1.068
_refine_ls_matrix_type full
_refine_ls_number_parameters 127
_refine_ls_number_reflns 1553
_refine_ls_number_restraints 0
_refine_ls_restrained_S_all 1.068
_refine_ls_R_factor_all 0.0332
_refine_ls_R_factor_gt 0.0286
_refine_ls_shift/su_max 0.009
_refine_ls_shift/su_mean 0.002
_refine_ls_structure_factor_coef Fsqd
_refine_ls_weighting_details 'calc w=1/[\s^2^(Fo^2^)+(0.0278P)^2^+0.4318P] where P=(Fo^2^+2Fc^2^)/3'
_refine_ls_weighting_scheme calc
_refine_ls_wR_factor_gt 0.0626
_refine_ls_wR_factor_ref 0.0658
_reflns_number_gt 1420
_reflns_number_total 1553
_reflns_threshold_expression >2sigma(I)
_cod_data_source_file c9dt02842k2.cif
_cod_data_source_block 345
_cod_depositor_comments
;
The following automatic conversions were performed:

'_symmetry_cell_setting' value 'Triclinic' changed to 'triclinic'
according to
/home/data/users/saulius/crontab/automatic-downloads/rss-feeds/RSC/lib/dictionaries/cif_core.dic
dictionary named 'cif_core.dic' version 2.4.2 from 2011-04-26.

Automatic conversion script
Id: cif_fix_values 4973 2017-02-22 13:04:09Z antanas 

 Adding full bibliography for 7700884--7700886.cif.
;
_cod_original_sg_symbol_H-M P-1
_cod_database_code 7700884

loop_
_symmetry_equiv_pos_as_xyz
'x, y, z'
'-x, -y, -z'

loop_
_atom_site_label
_atom_site_type_symbol
_atom_site_fract_x
_atom_site_fract_y
_atom_site_fract_z
_atom_site_U_iso_or_equiv
_atom_site_adp_type
_atom_site_occupancy
_atom_site_symmetry_multiplicity
_atom_site_calc_flag
Sr1 Sr 0.98314(5) 0.27216(5) 0.34727(5) 0.00948(11) Uani 1 1 d
P3 P 0.76982(14) 0.34606(13) -0.05601(13) 0.0083(2) Uani 1 1 d
P1 P 0.84950(14) -0.21335(13) 0.26531(13) 0.0080(2) Uani 1 1 d
P2 P 0.58760(13) 0.11614(13) 0.71954(13) 0.0080(2) Uani 1 1 d
O2 O 0.9892(4) -0.2695(4) 0.0746(4) 0.0109(5) Uani 1 1 d
O3 O 0.8345(4) -0.3827(4) 0.4014(4) 0.0122(5) Uani 1 1 d
O1 O 0.9308(4) -0.0577(4) 0.3320(4) 0.0141(6) Uani 1 1 d
O4 O 0.6777(4) 0.1735(4) 0.8884(4) 0.0105(5) Uani 1 1 d
O5 O 0.6247(4) 0.2516(4) 0.5532(4) 0.0125(6) Uani 1 1 d
O6 O 0.6462(4) -0.1454(4) 0.1890(4) 0.0129(6) Uani 1 1 d
O7 O 0.7449(4) 0.5146(4) -0.1900(4) 0.0139(6) Uani 1 1 d
O8 O 0.7069(4) 0.3601(4) 0.1457(4) 0.0131(6) Uani 1 1 d
O9 O 0.6512(4) -0.0891(4) 0.7042(4) 0.0140(6) Uani 1 1 d
Li1 Li 0.4651(10) 0.3273(11) 0.3298(10) 0.0203(15) Uani 1 1 d

loop_
_atom_site_aniso_label
_atom_site_aniso_U_11
_atom_site_aniso_U_22
_atom_site_aniso_U_33
_atom_site_aniso_U_23
_atom_site_aniso_U_13
_atom_site_aniso_U_12
Sr1 0.00944(17) 0.00771(18) 0.01207(19) -0.00079(12) -0.00354(13) -0.00165(12)
P3 0.0071(4) 0.0093(5) 0.0088(4) -0.0020(4) -0.0015(3) -0.0011(3)
P1 0.0068(4) 0.0075(5) 0.0097(5) -0.0012(4) -0.0017(4) -0.0004(3)
P2 0.0065(4) 0.0091(5) 0.0086(4) -0.0010(3) -0.0015(4) -0.0017(3)
O2 0.0067(12) 0.0141(13) 0.0124(13) -0.0034(10) -0.0029(10) 0.0007(10)
O3 0.0142(13) 0.0130(13) 0.0101(13) -0.0007(10) -0.0034(11) -0.0019(11)
O1 0.0147(13) 0.0135(14) 0.0155(14) -0.0067(11) -0.0006(11) -0.0048(11)
O4 0.0144(13) 0.0092(13) 0.0100(13) 0.0008(10) -0.0049(11) -0.0058(10)
O5 0.0127(13) 0.0132(14) 0.0116(13) 0.0033(11) -0.0027(11) -0.0041(11)
O6 0.0066(12) 0.0181(14) 0.0123(13) 0.0033(11) 0.0000(10) -0.0016(10)
O7 0.0146(13) 0.0107(13) 0.0164(14) 0.0012(11) -0.0036(11) -0.0025(11)
O8 0.0104(13) 0.0195(14) 0.0100(13) -0.0035(11) -0.0020(11) -0.0019(11)
O9 0.0110(13) 0.0103(13) 0.0208(15) -0.0055(11) -0.0013(11) 0.0004(10)
Li1 0.016(3) 0.026(4) 0.019(4) 0.006(3) -0.003(3) -0.009(3)

loop_
_atom_type_symbol
_atom_type_description
_atom_type_scat_dispersion_real
_atom_type_scat_dispersion_imag
_atom_type_scat_source
Li Li -0.0003 0.0001 'International Tables Vol C Tables 4.2.6.8 and 6.1.1.4'
O O 0.0106 0.0060 'International Tables Vol C Tables 4.2.6.8 and 6.1.1.4'
P P 0.1023 0.0942 'International Tables Vol C Tables 4.2.6.8 and 6.1.1.4'
Sr Sr -1.5307 3.2498 'International Tables Vol C Tables 4.2.6.8 and 6.1.1.4'

loop_
_geom_angle_atom_site_label_1
_geom_angle_atom_site_label_2
_geom_angle_atom_site_label_3
_geom_angle
_geom_angle_site_symmetry_1
_geom_angle_site_symmetry_3
O1 Sr1 O8 85.72(9) . .
O1 Sr1 O3 149.45(9) . 1_565
O8 Sr1 O3 73.87(8) . 1_565
O1 Sr1 O7 135.25(9) . 2_765
O8 Sr1 O7 102.60(9) . 2_765
O3 Sr1 O7 72.65(9) 1_565 2_765
O1 Sr1 O9 75.92(9) . 2_756
O8 Sr1 O9 134.07(9) . 2_756
O3 Sr1 O9 134.47(8) 1_565 2_756
O7 Sr1 O9 66.81(9) 2_765 2_756
O1 Sr1 O5 77.07(9) . .
O8 Sr1 O5 70.23(9) . .
O3 Sr1 O5 74.76(8) 1_565 .
O7 Sr1 O5 147.32(8) 2_765 .
O9 Sr1 O5 141.12(9) 2_756 .
O1 Sr1 O3 123.88(9) . 2_756
O8 Sr1 O3 145.90(8) . 2_756
O3 Sr1 O3 72.14(9) 1_565 2_756
O7 Sr1 O3 69.56(9) 2_765 2_756
O9 Sr1 O3 74.98(9) 2_756 2_756
O5 Sr1 O3 98.08(9) . 2_756
O1 Sr1 O1 70.44(10) . 2_756
O8 Sr1 O1 142.17(8) . 2_756
O3 Sr1 O1 113.14(8) 1_565 2_756
O7 Sr1 O1 115.05(8) 2_765 2_756
O9 Sr1 O1 68.95(8) 2_756 2_756
O5 Sr1 O1 75.94(8) . 2_756
O3 Sr1 O1 54.59(9) 2_756 2_756
O1 Sr1 O2 80.38(8) . 2_755
O8 Sr1 O2 50.28(8) . 2_755
O3 Sr1 O2 102.31(7) 1_565 2_755
O7 Sr1 O2 72.71(8) 2_765 2_755
O9 Sr1 O2 84.93(8) 2_756 2_755
O5 Sr1 O2 117.31(8) . 2_755
O3 Sr1 O2 141.78(8) 2_756 2_755
O1 Sr1 O2 144.48(8) 2_756 2_755
O1 Sr1 P1 97.56(7) . 2_756
O8 Sr1 P1 153.79(6) . 2_756
O3 Sr1 P1 91.62(6) 1_565 2_756
O7 Sr1 P1 93.33(7) 2_765 2_756
O9 Sr1 P1 71.41(7) 2_756 2_756
O5 Sr1 P1 85.10(7) . 2_756
O3 Sr1 P1 27.33(6) 2_756 2_756
O1 Sr1 P1 27.37(6) 2_756 2_756
O2 Sr1 P1 155.93(5) 2_755 2_756
O1 Sr1 Li1 113.54(15) . 1_655
O8 Sr1 Li1 138.49(14) . 1_655
O3 Sr1 Li1 96.65(15) 1_565 1_655
O7 Sr1 Li1 37.77(14) 2_765 1_655
O9 Sr1 Li1 37.85(15) 2_756 1_655
O5 Sr1 Li1 147.42(14) . 1_655
O3 Sr1 Li1 49.88(14) 2_756 1_655
O1 Sr1 Li1 79.06(13) 2_756 1_655
O2 Sr1 Li1 95.13(13) 2_755 1_655
P1 Sr1 Li1 63.46(12) 2_756 1_655
O1 Sr1 P3 82.93(7) . .
O8 Sr1 P3 22.35(6) . .
O3 Sr1 P3 86.10(6) 1_565 .
O7 Sr1 P3 88.97(7) 2_765 .
O9 Sr1 P3 112.39(7) 2_756 .
O5 Sr1 P3 91.29(7) . .
O3 Sr1 P3 152.92(6) 2_756 .
O1 Sr1 P3 152.34(6) 2_756 .
O2 Sr1 P3 27.94(5) 2_755 .
P1 Sr1 P3 176.14(3) 2_756 .
Li1 Sr1 P3 119.87(12) 1_655 .
O8 P3 O7 121.02(16) . .
O8 P3 O4 108.29(15) . 1_554
O7 P3 O4 111.65(15) . 1_554
O8 P3 O2 103.18(14) . 2_755
O7 P3 O2 107.73(15) . 2_755
O4 P3 O2 103.18(14) 1_554 2_755
O8 P3 Sr1 40.95(10) . .
O7 P3 Sr1 131.58(12) . .
O4 P3 Sr1 116.77(10) 1_554 .
O2 P3 Sr1 62.24(10) 2_755 .
O8 P3 Sr1 120.04(12) . 2_765
O7 P3 Sr1 33.74(11) . 2_765
O4 P3 Sr1 130.73(11) 1_554 2_765
O2 P3 Sr1 75.78(10) 2_755 2_765
Sr1 P3 Sr1 106.17(4) . 2_765
O1 P1 O3 113.78(16) . .
O1 P1 O6 112.67(16) . .
O3 P1 O6 112.04(15) . .
O1 P1 O2 108.27(15) . .
O3 P1 O2 110.60(15) . .
O6 P1 O2 98.35(14) . .
O1 P1 Sr1 59.52(11) . 2_756
O3 P1 Sr1 54.58(11) . 2_756
O6 P1 Sr1 139.31(11) . 2_756
O2 P1 Sr1 122.28(10) . 2_756
O1 P1 Sr1 129.56(12) . 1_545
O3 P1 Sr1 33.93(10) . 1_545
O6 P1 Sr1 116.14(11) . 1_545
O2 P1 Sr1 76.75(10) . 1_545
Sr1 P1 Sr1 75.25(2) 2_756 1_545
O9 P2 O5 119.57(16) . .
O9 P2 O4 107.59(15) . .
O5 P2 O4 111.41(15) . .
O9 P2 O6 108.16(15) . 2_656
O5 P2 O6 110.28(14) . 2_656
O4 P2 O6 97.55(15) . 2_656
O9 P2 Sr1 95.49(11) . .
O5 P2 Sr1 36.51(10) . .
O4 P2 Sr1 97.09(11) . .
O6 P2 Sr1 146.78(10) 2_656 .
O9 P2 Sr1 33.19(10) . 2_756
O5 P2 Sr1 104.45(11) . 2_756
O4 P2 Sr1 88.82(10) . 2_756
O6 P2 Sr1 139.26(11) 2_656 2_756
Sr1 P2 Sr1 70.60(3) . 2_756
P1 O2 P3 123.68(17) . 2_755
P1 O2 Sr1 146.25(13) . 2_755
P3 O2 Sr1 89.83(11) 2_755 2_755
P1 O3 Sr1 127.25(15) . 1_545
P1 O3 Li1 112.0(2) . 2_656
Sr1 O3 Li1 117.49(19) 1_545 2_656
P1 O3 Sr1 98.09(13) . 2_756
Sr1 O3 Sr1 107.86(9) 1_545 2_756
Li1 O3 Sr1 78.83(18) 2_656 2_756
P1 O1 Sr1 155.99(17) . .
P1 O1 Sr1 93.11(13) . 2_756
Sr1 O1 Sr1 109.56(10) . 2_756
P3 O4 P2 139.26(18) 1_556 .
P2 O5 Li1 130.8(3) . .
P2 O5 Sr1 123.95(14) . .
Li1 O5 Sr1 94.3(2) . .
P1 O6 P2 134.62(18) . 2_656
P3 O7 Li1 141.4(3) . 2_665
P3 O7 Sr1 127.82(15) . 2_765
Li1 O7 Sr1 90.8(2) 2_665 2_765
P3 O8 Li1 137.0(3) . .
P3 O8 Sr1 116.70(14) . .
Li1 O8 Sr1 100.8(2) . .
P2 O9 Li1 140.2(3) . 2_656
P2 O9 Sr1 128.71(15) . 2_756
Li1 O9 Sr1 90.4(2) 2_656 2_756
O8 Li1 O7 98.7(3) . 2_665
O8 Li1 O9 111.0(4) . 2_656
O7 Li1 O9 89.5(3) 2_665 2_656
O8 Li1 O5 94.7(3) . .
O7 Li1 O5 155.2(4) 2_665 .
O9 Li1 O5 105.1(3) 2_656 .
O8 Li1 O3 162.5(4) . 2_656
O7 Li1 O3 79.6(3) 2_665 2_656
O9 Li1 O3 86.5(3) 2_656 2_656
O5 Li1 O3 81.4(3) . 2_656
O8 Li1 Sr1 139.5(3) . 1_455
O7 Li1 Sr1 51.45(17) 2_665 1_455
O9 Li1 Sr1 51.77(16) 2_656 1_455
O5 Li1 Sr1 124.0(3) . 1_455
O3 Li1 Sr1 51.29(13) 2_656 1_455
O8 Li1 Sr1 45.82(16) . .
O7 Li1 Sr1 140.7(3) 2_665 .
O9 Li1 Sr1 116.2(3) 2_656 .
O5 Li1 Sr1 48.87(16) . .
O3 Li1 Sr1 128.2(3) 2_656 .
Sr1 Li1 Sr1 166.5(2) 1_455 .

loop_
_geom_bond_atom_site_label_1
_geom_bond_atom_site_label_2
_geom_bond_distance
_geom_bond_site_symmetry_2
Sr1 O1 2.461(3) .
Sr1 O8 2.554(3) .
Sr1 O3 2.577(3) 1_565
Sr1 O7 2.601(3) 2_765
Sr1 O9 2.612(3) 2_756
Sr1 O5 2.642(3) .
Sr1 O3 2.645(3) 2_756
Sr1 O1 2.773(3) 2_756
Sr1 O2 3.080(3) 2_755
Sr1 P1 3.2134(17) 2_756
Sr1 Li1 3.325(7) 1_655
Sr1 P3 3.4808(18) .
P3 O8 1.482(3) .
P3 O7 1.482(3) .
P3 O4 1.587(3) 1_554
P3 O2 1.631(3) 2_755
P3 Sr1 3.6997(16) 2_765
P1 O1 1.480(3) .
P1 O3 1.490(3) .
P1 O6 1.570(3) .
P1 O2 1.605(3) .
P1 Sr1 3.2134(17) 2_756
P1 Sr1 3.676(2) 1_545
P2 O9 1.482(3) .
P2 O5 1.485(3) .
P2 O4 1.594(3) .
P2 O6 1.602(3) 2_656
P2 Sr1 3.7234(17) 2_756
O2 P3 1.631(3) 2_755
O2 Sr1 3.080(3) 2_755
O3 Sr1 2.577(3) 1_545
O3 Li1 2.592(8) 2_656
O3 Sr1 2.645(3) 2_756
O1 Sr1 2.773(3) 2_756
O4 P3 1.587(3) 1_556
O5 Li1 2.104(7) .
O6 P2 1.602(3) 2_656
O7 Li1 2.037(8) 2_665
O7 Sr1 2.601(3) 2_765
O8 Li1 1.960(7) .
O9 Li1 2.041(8) 2_656
O9 Sr1 2.612(3) 2_756
Li1 O7 2.037(8) 2_665
Li1 O9 2.041(8) 2_656
Li1 O3 2.592(8) 2_656
Li1 Sr1 3.325(7) 1_455
